data_4507841
loop_
_publ_author_name
'Yang, Lu'
'Zhou, Zhen'
'Ma, Pengtao'
'Wang, Jingping'
'Niu, Jingyang'

_publ_section_title
;
 Assembly of Dimeric and Tetrameric Complexes of
 Polyoxomolybdobisphosphonates Built from
 [(Mo3O8){O3PC(O)(CH2-3-C5NH5)PO3}]2--Subunits
;
_journal_issue 6
_journal_name_full 'Crystal Growth &amp; Design'
_journal_page_first 2540
_journal_paper_doi 10.1021/cg400292g
_journal_volume 13
_journal_year 2013
_chemical_formula_sum 'C28 H94 Mo12 N4 Na8 O90 P8'
_chemical_formula_weight 3510.01
_chemical_name_systematic
;

 ?

;
_space_group_IT_number 2
_symmetry_cell_setting triclinic
_symmetry_space_group_name_Hall '-P 1'
_symmetry_space_group_name_H-M 'P -1'
_atom_sites_solution_hydrogens geom
_atom_sites_solution_primary direct
_atom_sites_solution_secondary difmap
_audit_creation_method SHELXL-97
_cell_angle_alpha 92.461(3)
_cell_angle_beta 90.371(2)
_cell_angle_gamma 117.609(2)
_cell_formula_units_Z 2
_cell_length_a 17.799(3)
_cell_length_b 17.815(3)
_cell_length_c 19.653(3)
_cell_measurement_reflns_used 7899
_cell_measurement_temperature 296(2)
_cell_measurement_theta_max 26.63
_cell_measurement_theta_min 2.29
_cell_volume 5514.6(16)
_computing_cell_refinement 'Bruker SAINT'
_computing_data_collection 'Bruker APEX2'
_computing_data_reduction 'Bruker SAINT'
_computing_molecular_graphics 'Bruker SHELXTL'
_computing_publication_material 'Bruker SHELXTL'
_computing_structure_refinement 'SHELXL-97 (Sheldrick, 1997)'
_computing_structure_solution 'SHELXS-97 (Sheldrick, 1990)'
_diffrn_ambient_temperature 296(2)
_diffrn_measured_fraction_theta_full 0.993
_diffrn_measured_fraction_theta_max 0.993
_diffrn_measurement_device_type 'Bruker APEX-II CCD'
_diffrn_measurement_method '\f and \w scans'
_diffrn_radiation_monochromator graphite
_diffrn_radiation_source 'fine-focus sealed tube'
_diffrn_radiation_type MoK\a
_diffrn_radiation_wavelength 0.71073
_diffrn_reflns_av_R_equivalents 0.0276
_diffrn_reflns_av_sigmaI/netI 0.0608
_diffrn_reflns_limit_h_max 20
_diffrn_reflns_limit_h_min -21
_diffrn_reflns_limit_k_max 16
_diffrn_reflns_limit_k_min -21
_diffrn_reflns_limit_l_max 23
_diffrn_reflns_limit_l_min -23
_diffrn_reflns_number 28553
_diffrn_reflns_theta_full 25.00
_diffrn_reflns_theta_max 25.00
_diffrn_reflns_theta_min 1.68
_diffrn_standards_number 0
_exptl_absorpt_coefficient_mu 1.582
_exptl_absorpt_correction_T_max 0.7973
_exptl_absorpt_correction_T_min 0.5495
_exptl_absorpt_correction_type multi-scan
_exptl_absorpt_process_details SADABS
_exptl_crystal_colour 'dark green'
_exptl_crystal_density_diffrn 2.122
_exptl_crystal_density_method 'not measured'
_exptl_crystal_description stick
_exptl_crystal_F_000 3458
_exptl_crystal_size_max 0.43
_exptl_crystal_size_mid 0.18
_exptl_crystal_size_min 0.15
_refine_diff_density_max 1.518
_refine_diff_density_min -0.878
_refine_diff_density_rms 0.164
_refine_ls_extinction_method none
_refine_ls_goodness_of_fit_ref 1.065
_refine_ls_hydrogen_treatment constr
_refine_ls_matrix_type full
_refine_ls_number_parameters 1432
_refine_ls_number_reflns 19314
_refine_ls_number_restraints 42
_refine_ls_restrained_S_all 1.068
_refine_ls_R_factor_all 0.0728
_refine_ls_R_factor_gt 0.0491
_refine_ls_shift/su_max 0.001
_refine_ls_shift/su_mean 0.000
_refine_ls_structure_factor_coef Fsqd
_refine_ls_weighting_details 'calc w=1/[\s^2^(Fo^2^)+(0.0826P)^2^+0.0000P] where P=(Fo^2^+2Fc^2^)/3'
_refine_ls_weighting_scheme calc
_refine_ls_wR_factor_gt 0.1342
_refine_ls_wR_factor_ref 0.1465
_reflns_number_gt 14413
_reflns_number_total 19314
_reflns_threshold_expression >2sigma(I)
_cod_data_source_file cg400292g_si_002.cif
_cod_data_source_block 2
_cod_depositor_comments
;
The following automatic conversions were performed:

'_symmetry_cell_setting' value 'Triclinic' changed to 'triclinic'
according to /home/saulius/struct/CIF-dictionaries/cif_core.dic
dictionary named 'cif_core.dic' version 2.3.1 from
2005-06-27.

'_exptl_absorpt_correction_type' value 'Multi-scan'
changed to 'multi-scan' according to
/home/saulius/struct/CIF-dictionaries/cif_core.dic dictionary named
'cif_core.dic' version 2.3.1 from 2005-06-27.

Automatic conversion script
Id: cif_fix_values 1891 2012-01-12 08:04:46Z andrius 
;
_cod_original_cell_volume 5514.4(15)
_cod_original_sg_symbol_H-M P-1
_cod_database_code 4507841

loop_
_symmetry_equiv_pos_as_xyz
'x, y, z'
'-x, -y, -z'

loop_
_atom_site_label
_atom_site_type_symbol
_atom_site_fract_x
_atom_site_fract_y
_atom_site_fract_z
_atom_site_U_iso_or_equiv
_atom_site_adp_type
_atom_site_occupancy
_atom_site_symmetry_multiplicity
_atom_site_calc_flag
_atom_site_refinement_flags
Mo1 Mo 0.54288(4) 1.00621(4) 0.23330(3) 0.01966(14) Uani 1 1 d .
Mo2 Mo 0.73810(4) 0.98161(4) 0.25968(4) 0.02996(17) Uani 1 1 d .
Mo3 Mo 0.67619(4) 0.78230(4) 0.26809(4) 0.03485(18) Uani 1 1 d .
Mo4 Mo 0.30843(4) 0.90857(4) 0.23837(3) 0.02047(14) Uani 1 1 d .
Mo5 Mo 0.22345(4) 0.69319(4) 0.15205(3) 0.02638(16) Uani 1 1 d .
Mo6 Mo 0.05995(4) 0.66434(4) 0.06454(3) 0.02721(16) Uani 1 1 d .
Mo7 Mo 0.34670(4) 1.12952(4) 0.23036(3) 0.01993(14) Uani 1 1 d .
Mo8 Mo 0.13661(4) 1.12891(5) 0.22374(4) 0.03450(19) Uani 1 1 d .
Mo9 Mo 0.15490(4) 1.27961(5) 0.32696(4) 0.03671(19) Uani 1 1 d .
Mo10 Mo 0.54841(4) 1.19065(4) 0.32691(3) 0.02009(14) Uani 1 1 d .
Mo11 Mo 0.66318(4) 1.42608(4) 0.35464(3) 0.02515(16) Uani 1 1 d .
Mo12 Mo 0.85847(4) 1.48181(4) 0.32483(3) 0.02529(16) Uani 1 1 d .
P1 P 0.54047(11) 0.84831(12) 0.32861(9) 0.0214(4) Uani 1 1 d .
P2 P 0.54982(12) 0.82727(12) 0.17647(10) 0.0260(4) Uani 1 1 d .
P3 P 0.21625(11) 0.86312(11) 0.07691(9) 0.0205(4) Uani 1 1 d .
P4 P 0.10078(11) 0.79601(12) 0.19524(10) 0.0239(4) Uani 1 1 d .
P5 P 0.27433(12) 1.19401(12) 0.37058(10) 0.0247(4) Uani 1 1 d .
P6 P 0.33134(12) 1.30994(12) 0.25351(10) 0.0272(4) Uani 1 1 d .
P7 P 0.75260(11) 1.29207(11) 0.38448(9) 0.0205(4) Uani 1 1 d .
P8 P 0.72420(11) 1.31065(11) 0.23615(9) 0.0202(4) Uani 1 1 d .
Na1 Na -0.0471(3) 0.8108(3) 0.3097(2) 0.0799(14) Uani 1 1 d .
Na2 Na -0.1073(2) 0.6455(2) 0.1853(2) 0.0560(10) Uani 1 1 d .
Na3 Na 0.5711(3) 1.0838(3) 0.05041(19) 0.0628(11) Uani 1 1 d .
Na4 Na 0.5857(3) 1.2536(3) -0.0290(2) 0.0823(14) Uani 1 1 d .
Na5 Na 0.9500(3) 1.5615(3) 0.5095(2) 0.0734(13) Uani 1 1 d .
Na6 Na 0.2109(5) 1.2710(5) 0.5387(4) 0.057(2) Uani 0.50 1 d P
Na7 Na 0.0664(6) 0.5655(5) -0.1473(4) 0.069(2) Uani 0.50 1 d P
Na8 Na 0.3102(6) 1.0137(6) 0.4201(4) 0.071(2) Uani 0.50 1 d P
Na9 Na 0.6627(6) 1.0601(5) 0.4255(4) 0.066(2) Uani 0.50 1 d P
Na10 Na 0.3807(7) 0.8156(7) 0.4744(5) 0.089(3) Uani 0.50 1 d P
Na11 Na 0.3469(6) 1.2258(6) -0.0329(6) 0.096(4) Uani 0.50 1 d P
O1 O 0.5747(3) 1.0673(3) 0.1658(3) 0.0320(12) Uani 1 1 d .
O2 O 0.6581(3) 1.0193(3) 0.2534(3) 0.0264(11) Uani 1 1 d .
O3 O 0.5142(3) 0.9161(3) 0.3139(2) 0.0229(11) Uani 1 1 d .
O4 O 0.5263(3) 0.8986(3) 0.1699(2) 0.0268(11) Uani 1 1 d .
O5 O 0.4242(3) 0.9599(3) 0.2216(2) 0.0244(11) Uani 1 1 d .
O6 O 0.5447(3) 1.0839(3) 0.2994(2) 0.0222(11) Uani 1 1 d .
O7 O 0.7970(4) 1.0423(4) 0.3287(4) 0.0526(17) Uani 1 1 d .
O8 O 0.7984(4) 1.0248(4) 0.1910(4) 0.0547(18) Uani 1 1 d .
O9 O 0.7712(3) 0.8891(3) 0.2698(3) 0.0380(14) Uani 1 1 d .
O10 O 0.6376(3) 0.8802(3) 0.3274(3) 0.0273(11) Uani 1 1 d .
O11 O 0.6459(3) 0.8628(3) 0.1919(3) 0.0295(12) Uani 1 1 d .
O12 O 0.6991(4) 0.7264(4) 0.2064(4) 0.060(2) Uani 1 1 d .
O13 O 0.6943(4) 0.7451(4) 0.3426(4) 0.0535(17) Uani 1 1 d .
O14 O 0.5525(3) 0.7232(3) 0.2636(3) 0.0300(12) Uani 1 1 d .
O15 O 0.5048(3) 0.8058(3) 0.3936(3) 0.0318(12) Uani 1 1 d .
O16 O 0.5201(3) 0.7660(3) 0.1159(3) 0.0364(13) Uani 1 1 d .
O17 O 0.3102(3) 0.8825(3) 0.3193(3) 0.0365(13) Uani 1 1 d .
O18 O 0.2863(3) 0.7955(3) 0.1974(3) 0.0276(12) Uani 1 1 d .
O19 O 0.2860(3) 0.9208(3) 0.1289(2) 0.0223(11) Uani 1 1 d .
O20 O 0.1751(3) 0.8592(3) 0.2406(2) 0.0255(11) Uani 1 1 d .
O21 O 0.3167(3) 1.0179(3) 0.2515(3) 0.0261(11) Uani 1 1 d .
O22 O 0.2021(4) 0.6254(3) 0.2166(3) 0.0437(15) Uani 1 1 d .
O23 O 0.2983(3) 0.6812(4) 0.1049(3) 0.0412(14) Uani 1 1 d .
O24 O 0.1244(3) 0.6128(3) 0.0909(3) 0.0334(13) Uani 1 1 d .
O25 O 0.2048(3) 0.7702(3) 0.0688(2) 0.0237(11) Uani 1 1 d .
O26 O 0.1086(3) 0.7145(3) 0.1756(2) 0.0243(11) Uani 1 1 d .
O27 O -0.0401(3) 0.5971(3) 0.0926(3) 0.0414(14) Uani 1 1 d .
O28 O 0.0531(4) 0.6441(4) -0.0221(3) 0.0424(14) Uani 1 1 d .
O29 O 0.0536(3) 0.7715(3) 0.0664(2) 0.0271(11) Uani 1 1 d .
O30 O 0.2258(3) 0.8987(3) 0.0079(2) 0.0282(12) Uani 1 1 d .
O31 O 0.0158(3) 0.7753(3) 0.2229(3) 0.0338(13) Uani 1 1 d .
O32 O 0.3663(3) 1.1270(3) 0.1469(3) 0.0343(13) Uani 1 1 d .
O33 O 0.2261(3) 1.1063(3) 0.2164(3) 0.0273(12) Uani 1 1 d .
O34 O 0.3185(3) 1.1474(3) 0.3357(2) 0.0250(11) Uani 1 1 d .
O35 O 0.3742(3) 1.2584(3) 0.2259(2) 0.0251(11) Uani 1 1 d .
O36 O 0.4591(3) 1.1685(3) 0.2658(2) 0.0251(11) Uani 1 1 d .
O37 O 0.0576(3) 1.0317(4) 0.2438(4) 0.061(2) Uani 1 1 d .
O38 O 0.1140(4) 1.1384(4) 0.1411(3) 0.0568(19) Uani 1 1 d .
O39 O 0.0803(3) 1.1928(4) 0.2676(3) 0.0427(15) Uani 1 1 d .
O40 O 0.1852(3) 1.1676(3) 0.3378(3) 0.0298(12) Uani 1 1 d .
O41 O 0.2347(3) 1.2675(3) 0.2343(3) 0.0326(13) Uani 1 1 d .
O42 O 0.0997(4) 1.2613(4) 0.4007(4) 0.0573(19) Uani 1 1 d .
O43 O 0.1515(4) 1.3683(4) 0.2972(4) 0.0553(18) Uani 1 1 d .
O44 O 0.2727(3) 1.3396(3) 0.3659(3) 0.0287(12) Uani 1 1 d .
O45 O 0.2699(3) 1.1889(4) 0.4461(3) 0.0376(14) Uani 1 1 d .
O46 O 0.3752(4) 1.4007(3) 0.2352(3) 0.0427(15) Uani 1 1 d .
O47 O 0.4969(3) 1.1624(3) 0.4011(3) 0.0301(12) Uani 1 1 d .
O48 O 0.5837(3) 1.3137(3) 0.3408(3) 0.0262(11) Uani 1 1 d .
O49 O 0.6621(3) 1.2190(3) 0.3826(2) 0.0223(11) Uani 1 1 d .
O50 O 0.6346(3) 1.2379(3) 0.2429(2) 0.0245(11) Uani 1 1 d .
O51 O 0.6226(4) 1.4760(3) 0.3043(3) 0.0419(14) Uani 1 1 d .
O52 O 0.6443(3) 1.4488(3) 0.4357(3) 0.0339(13) Uani 1 1 d .
O53 O 0.7828(3) 1.5228(3) 0.3516(3) 0.0292(12) Uani 1 1 d .
O54 O 0.7548(3) 1.3795(3) 0.3936(2) 0.0232(11) Uani 1 1 d .
O55 O 0.7324(3) 1.3982(3) 0.2637(2) 0.0228(11) Uani 1 1 d .
O56 O 0.9062(3) 1.5411(3) 0.2571(3) 0.0374(13) Uani 1 1 d .
O57 O 0.9329(3) 1.5225(4) 0.3895(3) 0.0400(14) Uani 1 1 d .
O58 O 0.8707(3) 1.3798(3) 0.2999(2) 0.0261(11) Uani 1 1 d .
O59 O 0.8097(3) 1.2809(3) 0.4357(2) 0.0274(11) Uani 1 1 d .
O60 O 0.7593(3) 1.3185(3) 0.1657(2) 0.0280(12) Uani 1 1 d .
N1 N 0.3273(5) 0.5145(5) 0.3397(6) 0.067(3) Uani 1 1 d .
H1A H 0.3245 0.4652 0.3334 0.080 Uiso 1 1 calc R
N2 N 0.2014(6) 1.0815(5) -0.0128(4) 0.057(2) Uani 1 1 d .
H2C H 0.2480 1.1278 -0.0147 0.069 Uiso 1 1 calc R
N3 N 0.4688(4) 1.3121(4) 0.5499(3) 0.0345(16) Uani 1 1 d .
H3A H 0.4853 1.2782 0.5666 0.041 Uiso 1 1 calc R
N4 N 0.8619(4) 1.1878(4) 0.1050(3) 0.0323(15) Uani 1 1 d .
H4B H 0.8341 1.1653 0.0673 0.039 Uiso 1 1 calc R
C1 C 0.5070(4) 0.7714(5) 0.2550(4) 0.0250(16) Uani 1 1 d .
C2 C 0.4103(5) 0.7137(5) 0.2458(4) 0.0341(19) Uani 1 1 d .
H2A H 0.3829 0.7496 0.2437 0.041 Uiso 1 1 calc R
H2B H 0.3996 0.6822 0.2022 0.041 Uiso 1 1 calc R
C3 C 0.3691(4) 0.6512(5) 0.3002(4) 0.0290(18) Uani 1 1 d .
C4 C 0.3655(5) 0.5726(6) 0.2945(5) 0.049(2) Uani 1 1 d .
H4A H 0.3907 0.5596 0.2577 0.059 Uiso 1 1 calc R
C5 C 0.2927(8) 0.5311(9) 0.3956(8) 0.086(4) Uani 1 1 d .
H5A H 0.2682 0.4907 0.4280 0.103 Uiso 1 1 calc R
C6 C 0.2943(6) 0.6049(8) 0.4032(6) 0.071(3) Uani 1 1 d .
H6A H 0.2697 0.6167 0.4410 0.085 Uiso 1 1 calc R
C7 C 0.3328(5) 0.6670(6) 0.3550(5) 0.048(2) Uani 1 1 d .
H7A H 0.3331 0.7192 0.3611 0.057 Uiso 1 1 calc R
C8 C 0.1136(4) 0.8414(4) 0.1112(4) 0.0240(16) Uani 1 1 d .
C9 C 0.0920(5) 0.9170(5) 0.1139(4) 0.0316(18) Uani 1 1 d .
H9A H 0.0323 0.8952 0.1236 0.038 Uiso 1 1 calc R
H9B H 0.1243 0.9562 0.1515 0.038 Uiso 1 1 calc R
C10 C 0.1094(5) 0.9654(5) 0.0504(4) 0.0322(18) Uani 1 1 d .
C11 C 0.1831(6) 1.0398(5) 0.0444(5) 0.039(2) Uani 1 1 d .
H11A H 0.2212 1.0616 0.0814 0.047 Uiso 1 1 calc R
C12 C 0.1495(9) 1.0534(8) -0.0667(6) 0.066(3) Uani 1 1 d .
H12A H 0.1652 1.0828 -0.1065 0.079 Uiso 1 1 calc R
C13 C 0.0735(8) 0.9823(8) -0.0654(5) 0.058(3) Uani 1 1 d .
H13A H 0.0363 0.9637 -0.1031 0.070 Uiso 1 1 calc R
C14 C 0.0530(6) 0.9375(6) -0.0049(5) 0.048(2) Uani 1 1 d .
H14A H 0.0013 0.8890 -0.0023 0.057 Uiso 1 1 calc R
C15 C 0.3283(4) 1.3051(5) 0.3467(4) 0.0247(16) Uani 1 1 d .
C16 C 0.4193(4) 1.3585(5) 0.3766(4) 0.0274(17) Uani 1 1 d .
H16A H 0.4550 1.3362 0.3565 0.033 Uiso 1 1 calc R
H16B H 0.4401 1.4161 0.3624 0.033 Uiso 1 1 calc R
C17 C 0.4302(4) 1.3618(5) 0.4539(4) 0.0269(17) Uani 1 1 d .
C18 C 0.4587(5) 1.3101(5) 0.4825(4) 0.0345(19) Uani 1 1 d .
H18A H 0.4710 1.2738 0.4548 0.041 Uiso 1 1 calc R
C19 C 0.4544(5) 1.3645(5) 0.5931(4) 0.0343(19) Uani 1 1 d .
H19A H 0.4641 1.3657 0.6398 0.041 Uiso 1 1 calc R
C20 C 0.4248(5) 1.4163(5) 0.5660(4) 0.038(2) Uani 1 1 d .
H20A H 0.4143 1.4532 0.5946 0.045 Uiso 1 1 calc R
C21 C 0.4105(5) 1.4138(4) 0.4963(4) 0.0273(17) Uani 1 1 d .
H21A H 0.3879 1.4467 0.4783 0.033 Uiso 1 1 calc R
C22 C 0.7942(4) 1.2983(4) 0.2988(4) 0.0213(15) Uani 1 1 d .
C23 C 0.8127(5) 1.2230(4) 0.2842(4) 0.0258(16) Uani 1 1 d .
H23A H 0.8447 1.2195 0.3230 0.031 Uiso 1 1 calc R
H23B H 0.7590 1.1715 0.2815 0.031 Uiso 1 1 calc R
C24 C 0.8604(5) 1.2241(5) 0.2210(4) 0.0249(16) Uani 1 1 d .
C25 C 0.8198(5) 1.1876(5) 0.1608(4) 0.0296(17) Uani 1 1 d .
H25A H 0.7609 1.1616 0.1583 0.035 Uiso 1 1 calc R
C26 C 0.9461(6) 1.2223(5) 0.1066(4) 0.036(2) Uani 1 1 d .
H26A H 0.9741 1.2215 0.0670 0.043 Uiso 1 1 calc R
C27 C 0.9913(5) 1.2585(6) 0.1650(4) 0.039(2) Uani 1 1 d .
H27A H 1.0502 1.2822 0.1664 0.047 Uiso 1 1 calc R
C28 C 0.9481(5) 1.2593(5) 0.2218(4) 0.0316(18) Uani 1 1 d .
H28A H 0.9783 1.2843 0.2623 0.038 Uiso 1 1 calc R
O1W O 0.1034(6) 0.9346(6) 0.3374(5) 0.106(3) Uani 1 1 d .
O2W O -0.0928(4) 0.8792(5) 0.2127(4) 0.068(2) Uani 1 1 d .
O3W O -0.0995(7) 0.8949(8) 0.3747(6) 0.130(4) Uani 1 1 d .
O4W O -0.0151(12) 0.7448(12) 0.3981(10) 0.246(8) Uani 1 1 d U
O5W O -0.1790(4) 0.6740(5) 0.2834(4) 0.067(2) Uani 1 1 d .
O6W O -0.2383(6) 0.5148(7) 0.1498(5) 0.126(4) Uani 1 1 d .
O7W O -0.1447(6) 0.7355(6) 0.1177(5) 0.100(3) Uani 1 1 d .
O8W O 0.6843(4) 1.2264(4) 0.0450(3) 0.0549(17) Uani 1 1 d .
O9W O 0.4780(5) 1.1448(6) 0.0364(4) 0.083(2) Uani 1 1 d .
O10W O 0.4360(4) 0.9316(5) 0.0655(3) 0.068(2) Uani 1 1 d .
O11W O 0.6391(5) 0.9851(5) 0.0502(4) 0.079(2) Uani 1 1 d .
O12W O 0.9072(4) 1.4164(5) 0.5243(4) 0.067(2) Uani 1 1 d .
O13W O 0.8386(5) 1.5967(5) 0.4884(4) 0.079(2) Uani 1 1 d .
O14W O 0.9697(8) 1.5927(9) 0.6233(6) 0.150(5) Uani 1 1 d .
O15W O 1.0472(10) 1.7435(14) 0.5377(7) 0.228(9) Uani 1 1 d .
O16W O 0.6144(14) 1.3791(12) 0.0295(9) 0.108(7) Uani 0.50 1 d P
O17W O -0.0399(6) 1.0706(8) 0.3559(6) 0.135(4) Uani 1 1 d .
O18W O 0.4574(7) 0.9757(9) 0.4328(5) 0.146(5) Uani 1 1 d .
O19W O 0.2699(10) 1.0873(6) 0.5437(5) 0.162(6) Uani 1 1 d .
O20W O 0.5441(6) 1.3161(9) 0.1599(6) 0.152(5) Uani 1 1 d .
O21W O 0.0908(8) 0.4569(7) 0.2192(10) 0.221(9) Uani 1 1 d .
O22W O 0.4969(12) 0.6012(7) 0.1180(7) 0.200(7) Uani 1 1 d .
O23W O 0.1841(10) 0.5304(12) -0.0072(10) 0.281(13) Uani 1 1 d .
O24W O 0.8892(8) 1.3480(11) 0.6614(6) 0.190(7) Uani 1 1 d .
O25W O 0.4328(12) 1.0603(11) 0.5013(9) 0.223(7) Uani 1 1 d U
O26W O 0.5322(8) 1.5191(11) 0.2173(12) 0.140(11) Uani 0.50 1 d P
O27W O 0.7797(13) 1.0517(10) 0.4748(9) 0.227(8) Uani 1 1 d U
O28W O -0.1405(13) 0.7432(11) -0.0341(8) 0.111(7) Uani 0.50 1 d P
O29W O 0.0785(11) 1.0803(12) 0.4637(10) 0.104(6) Uani 0.50 1 d P
O30W O 0.3275(12) 0.9048(11) 0.4458(8) 0.086(5) Uani 0.50 1 d PU
O31W O 0.2258(13) 0.8185(11) 0.4546(9) 0.098(5) Uani 0.50 1 d PU
O32W O 0.013(2) 1.150(2) 0.4780(14) 0.215(17) Uani 0.50 1 d P
O33W O 0.329(3) 1.4489(17) 0.1186(14) 0.221(17) Uani 0.50 1 d P
O34W O -0.3231(14) 0.617(2) 0.0874(12) 0.184(14) Uani 0.50 1 d P
O35W O -0.112(2) 1.056(2) 0.5173(19) 0.092(10) Uani 0.25 1 d PU
O36W O -0.027(2) 1.068(2) 0.5524(18) 0.091(11) Uani 0.25 1 d PU

loop_
_atom_site_aniso_label
_atom_site_aniso_U_11
_atom_site_aniso_U_22
_atom_site_aniso_U_33
_atom_site_aniso_U_23
_atom_site_aniso_U_13
_atom_site_aniso_U_12
Mo1 0.0200(3) 0.0192(3) 0.0196(3) -0.0001(2) -0.0007(2) 0.0091(3)
Mo2 0.0209(3) 0.0247(4) 0.0458(4) 0.0012(3) 0.0038(3) 0.0119(3)
Mo3 0.0265(4) 0.0288(4) 0.0552(5) 0.0061(3) 0.0061(3) 0.0175(3)
Mo4 0.0205(3) 0.0199(3) 0.0190(3) -0.0009(2) -0.0004(2) 0.0079(3)
Mo5 0.0268(3) 0.0207(3) 0.0308(4) -0.0032(3) -0.0041(3) 0.0107(3)
Mo6 0.0248(3) 0.0230(3) 0.0277(4) -0.0028(3) -0.0025(3) 0.0063(3)
Mo7 0.0183(3) 0.0224(3) 0.0196(3) -0.0044(2) -0.0020(2) 0.0104(3)
Mo8 0.0218(3) 0.0378(4) 0.0460(5) -0.0174(3) -0.0110(3) 0.0173(3)
Mo9 0.0292(4) 0.0396(4) 0.0487(5) -0.0144(3) -0.0078(3) 0.0238(3)
Mo10 0.0165(3) 0.0202(3) 0.0227(3) -0.0041(2) -0.0007(2) 0.0083(3)
Mo11 0.0233(3) 0.0204(3) 0.0319(4) -0.0054(3) 0.0009(3) 0.0108(3)
Mo12 0.0223(3) 0.0202(3) 0.0288(4) -0.0040(3) 0.0011(3) 0.0064(3)
P1 0.0231(9) 0.0237(10) 0.0208(10) 0.0032(8) 0.0018(7) 0.0135(8)
P2 0.0330(11) 0.0227(10) 0.0231(10) -0.0009(8) 0.0033(8) 0.0137(9)
P3 0.0195(9) 0.0207(9) 0.0180(9) -0.0009(7) 0.0013(7) 0.0067(8)
P4 0.0185(9) 0.0258(10) 0.0238(10) 0.0007(8) 0.0050(8) 0.0072(8)
P5 0.0257(10) 0.0271(10) 0.0236(10) -0.0035(8) 0.0011(8) 0.0144(9)
P6 0.0302(11) 0.0271(10) 0.0276(11) -0.0032(8) -0.0051(8) 0.0167(9)
P7 0.0182(9) 0.0217(9) 0.0186(9) -0.0033(7) -0.0011(7) 0.0073(8)
P8 0.0206(9) 0.0200(9) 0.0193(9) -0.0025(7) -0.0001(7) 0.0092(8)
Na1 0.070(3) 0.086(3) 0.080(3) -0.002(3) 0.023(2) 0.033(3)
Na2 0.042(2) 0.048(2) 0.069(3) 0.0016(19) 0.0066(18) 0.0137(18)
Na3 0.072(3) 0.074(3) 0.037(2) 0.0031(19) 0.0002(19) 0.029(2)
Na4 0.062(3) 0.107(4) 0.068(3) 0.014(3) 0.000(2) 0.029(3)
Na5 0.074(3) 0.084(3) 0.065(3) -0.013(2) -0.007(2) 0.040(3)
Na6 0.052(4) 0.078(6) 0.050(5) -0.005(4) 0.007(4) 0.040(4)
Na7 0.102(7) 0.052(5) 0.058(5) 0.004(4) 0.021(5) 0.040(5)
Na8 0.098(7) 0.068(6) 0.057(5) 0.013(4) 0.018(5) 0.046(5)
Na9 0.104(7) 0.068(5) 0.044(5) 0.004(4) 0.007(4) 0.055(5)
Na10 0.109(8) 0.122(9) 0.063(6) 0.011(6) 0.028(5) 0.077(7)
Na11 0.080(6) 0.055(6) 0.124(9) -0.010(6) 0.053(6) 0.009(5)
O1 0.040(3) 0.029(3) 0.023(3) 0.007(2) 0.002(2) 0.012(3)
O2 0.019(2) 0.024(3) 0.036(3) -0.001(2) -0.002(2) 0.010(2)
O3 0.026(3) 0.023(3) 0.022(3) 0.003(2) 0.005(2) 0.013(2)
O4 0.037(3) 0.026(3) 0.017(3) -0.003(2) 0.001(2) 0.016(2)
O5 0.019(2) 0.024(3) 0.030(3) -0.007(2) -0.003(2) 0.010(2)
O6 0.021(2) 0.021(3) 0.024(3) -0.001(2) -0.004(2) 0.010(2)
O7 0.041(4) 0.043(4) 0.081(5) -0.013(3) -0.023(3) 0.027(3)
O8 0.048(4) 0.041(4) 0.081(5) 0.023(3) 0.039(4) 0.024(3)
O9 0.025(3) 0.031(3) 0.061(4) 0.003(3) 0.008(3) 0.015(3)
O10 0.026(3) 0.027(3) 0.028(3) 0.002(2) 0.000(2) 0.012(2)
O11 0.030(3) 0.034(3) 0.029(3) 0.000(2) 0.006(2) 0.019(3)
O12 0.046(4) 0.049(4) 0.096(6) -0.014(4) 0.015(4) 0.031(3)
O13 0.034(3) 0.052(4) 0.079(5) 0.029(3) -0.003(3) 0.021(3)
O14 0.026(3) 0.027(3) 0.041(3) 0.005(2) 0.001(2) 0.015(2)
O15 0.040(3) 0.038(3) 0.027(3) 0.007(2) 0.006(2) 0.026(3)
O16 0.046(3) 0.027(3) 0.034(3) -0.007(2) 0.004(3) 0.016(3)
O17 0.043(3) 0.038(3) 0.024(3) 0.002(2) -0.004(2) 0.015(3)
O18 0.023(3) 0.023(3) 0.033(3) -0.001(2) -0.001(2) 0.008(2)
O19 0.021(2) 0.021(3) 0.021(3) -0.003(2) -0.002(2) 0.007(2)
O20 0.021(3) 0.027(3) 0.024(3) -0.004(2) 0.001(2) 0.008(2)
O21 0.019(2) 0.026(3) 0.035(3) -0.011(2) -0.006(2) 0.013(2)
O22 0.049(4) 0.031(3) 0.047(4) 0.006(3) -0.005(3) 0.016(3)
O23 0.042(3) 0.046(4) 0.043(4) -0.011(3) 0.000(3) 0.028(3)
O24 0.034(3) 0.023(3) 0.041(3) -0.007(2) -0.006(2) 0.011(2)
O25 0.023(3) 0.025(3) 0.025(3) -0.005(2) 0.000(2) 0.013(2)
O26 0.023(3) 0.019(3) 0.026(3) 0.003(2) 0.002(2) 0.006(2)
O27 0.030(3) 0.035(3) 0.048(4) 0.000(3) -0.001(3) 0.006(3)
O28 0.056(4) 0.037(3) 0.033(3) -0.008(3) -0.008(3) 0.021(3)
O29 0.022(3) 0.023(3) 0.029(3) -0.004(2) -0.006(2) 0.005(2)
O30 0.028(3) 0.031(3) 0.021(3) 0.008(2) 0.009(2) 0.010(2)
O31 0.023(3) 0.043(3) 0.031(3) 0.002(2) 0.011(2) 0.012(3)
O32 0.037(3) 0.042(3) 0.026(3) -0.003(2) 0.003(2) 0.020(3)
O33 0.018(2) 0.024(3) 0.036(3) -0.010(2) -0.004(2) 0.007(2)
O34 0.027(3) 0.031(3) 0.022(3) 0.000(2) 0.005(2) 0.018(2)
O35 0.028(3) 0.021(3) 0.027(3) 0.000(2) 0.000(2) 0.012(2)
O36 0.022(3) 0.026(3) 0.029(3) -0.004(2) -0.003(2) 0.013(2)
O37 0.024(3) 0.047(4) 0.101(6) -0.031(4) 0.000(3) 0.011(3)
O38 0.053(4) 0.078(5) 0.054(4) -0.029(4) -0.026(3) 0.045(4)
O39 0.024(3) 0.051(4) 0.059(4) -0.019(3) -0.012(3) 0.024(3)
O40 0.018(3) 0.036(3) 0.036(3) -0.010(2) -0.001(2) 0.014(2)
O41 0.030(3) 0.029(3) 0.039(3) -0.004(2) -0.009(2) 0.015(3)
O42 0.040(4) 0.064(4) 0.073(5) -0.024(4) 0.001(3) 0.030(3)
O43 0.050(4) 0.055(4) 0.075(5) -0.008(3) -0.021(3) 0.037(3)
O44 0.032(3) 0.031(3) 0.032(3) -0.008(2) -0.004(2) 0.022(3)
O45 0.046(3) 0.045(3) 0.025(3) 0.002(3) 0.010(3) 0.023(3)
O46 0.050(4) 0.024(3) 0.051(4) 0.007(3) -0.005(3) 0.014(3)
O47 0.028(3) 0.033(3) 0.028(3) -0.002(2) 0.004(2) 0.013(2)
O48 0.025(3) 0.026(3) 0.034(3) -0.003(2) 0.002(2) 0.017(2)
O49 0.018(2) 0.020(3) 0.023(3) -0.003(2) 0.001(2) 0.005(2)
O50 0.024(3) 0.025(3) 0.026(3) -0.002(2) 0.002(2) 0.013(2)
O51 0.047(3) 0.029(3) 0.051(4) 0.002(3) -0.003(3) 0.019(3)
O52 0.033(3) 0.035(3) 0.035(3) -0.012(2) 0.004(2) 0.018(3)
O53 0.023(3) 0.022(3) 0.039(3) -0.008(2) -0.004(2) 0.009(2)
O54 0.025(3) 0.022(3) 0.021(3) -0.004(2) 0.003(2) 0.011(2)
O55 0.024(3) 0.018(2) 0.027(3) 0.000(2) 0.002(2) 0.010(2)
O56 0.037(3) 0.032(3) 0.041(3) 0.003(3) 0.010(3) 0.013(3)
O57 0.033(3) 0.041(3) 0.043(4) -0.015(3) -0.009(3) 0.017(3)
O58 0.021(3) 0.026(3) 0.027(3) -0.003(2) 0.003(2) 0.008(2)
O59 0.024(3) 0.033(3) 0.025(3) -0.001(2) -0.004(2) 0.013(2)
O60 0.030(3) 0.034(3) 0.022(3) 0.000(2) 0.003(2) 0.016(2)
N1 0.050(5) 0.017(4) 0.122(9) 0.015(5) -0.021(6) 0.006(4)
N2 0.068(6) 0.038(5) 0.064(6) 0.014(4) 0.024(5) 0.021(4)
N3 0.037(4) 0.030(4) 0.045(4) 0.003(3) -0.006(3) 0.022(3)
N4 0.045(4) 0.035(4) 0.024(4) -0.004(3) -0.008(3) 0.024(3)
C1 0.025(4) 0.025(4) 0.030(4) 0.002(3) 0.002(3) 0.015(3)
C2 0.029(4) 0.029(4) 0.043(5) 0.003(4) -0.005(4) 0.013(4)
C3 0.018(4) 0.023(4) 0.046(5) 0.004(3) 0.004(3) 0.010(3)
C4 0.032(5) 0.033(5) 0.073(7) 0.004(5) -0.002(5) 0.008(4)
C5 0.057(8) 0.059(8) 0.116(12) 0.042(8) -0.001(8) 0.002(7)
C6 0.045(6) 0.088(9) 0.063(7) 0.012(7) 0.019(5) 0.016(6)
C7 0.034(5) 0.042(5) 0.066(7) 0.003(5) 0.007(5) 0.017(4)
C8 0.022(4) 0.016(4) 0.030(4) -0.005(3) 0.001(3) 0.006(3)
C9 0.030(4) 0.040(5) 0.031(4) -0.009(4) 0.000(3) 0.023(4)
C10 0.041(5) 0.033(4) 0.036(5) -0.004(4) -0.005(4) 0.029(4)
C11 0.046(5) 0.033(5) 0.042(5) 0.000(4) 0.002(4) 0.021(4)
C12 0.104(10) 0.071(8) 0.041(6) 0.007(6) -0.001(6) 0.055(8)
C13 0.082(8) 0.086(8) 0.033(5) -0.004(5) -0.014(5) 0.062(7)
C14 0.050(6) 0.050(6) 0.053(6) -0.016(5) -0.016(5) 0.034(5)
C15 0.022(4) 0.031(4) 0.026(4) 0.002(3) -0.002(3) 0.017(3)
C16 0.022(4) 0.035(4) 0.025(4) -0.007(3) -0.006(3) 0.014(4)
C17 0.023(4) 0.027(4) 0.031(4) -0.005(3) -0.003(3) 0.013(3)
C18 0.038(5) 0.038(5) 0.032(5) -0.008(4) -0.010(4) 0.022(4)
C19 0.032(4) 0.035(5) 0.035(5) 0.003(4) 0.001(4) 0.015(4)
C20 0.045(5) 0.034(5) 0.035(5) -0.009(4) 0.000(4) 0.021(4)
C21 0.036(4) 0.024(4) 0.029(4) -0.008(3) -0.009(3) 0.020(4)
C22 0.015(3) 0.024(4) 0.026(4) -0.003(3) -0.004(3) 0.011(3)
C23 0.027(4) 0.022(4) 0.028(4) 0.000(3) 0.001(3) 0.011(3)
C24 0.030(4) 0.027(4) 0.022(4) -0.002(3) 0.000(3) 0.017(3)
C25 0.032(4) 0.027(4) 0.033(5) -0.005(3) -0.005(3) 0.018(4)
C26 0.060(6) 0.039(5) 0.025(4) 0.008(4) 0.013(4) 0.035(5)
C27 0.027(4) 0.049(5) 0.042(5) 0.003(4) -0.001(4) 0.019(4)
C28 0.026(4) 0.040(5) 0.030(4) -0.009(4) -0.006(3) 0.018(4)
O1W 0.128(8) 0.085(6) 0.093(7) -0.012(5) 0.032(6) 0.041(6)
O2W 0.043(4) 0.065(5) 0.093(6) 0.004(4) 0.021(4) 0.023(4)
O3W 0.110(8) 0.187(12) 0.108(8) -0.002(8) 0.009(6) 0.081(8)
O4W 0.249(11) 0.228(11) 0.226(11) 0.076(8) -0.034(8) 0.077(8)
O5W 0.056(4) 0.065(5) 0.096(6) 0.017(4) 0.023(4) 0.039(4)
O6W 0.108(7) 0.112(8) 0.108(8) 0.052(6) -0.031(6) 0.006(6)
O7W 0.106(7) 0.088(7) 0.106(7) 0.012(5) 0.005(6) 0.044(6)
O8W 0.052(4) 0.076(5) 0.039(4) -0.009(3) -0.003(3) 0.032(4)
O9W 0.075(5) 0.110(7) 0.073(6) 0.008(5) 0.024(4) 0.050(5)
O10W 0.053(4) 0.121(7) 0.030(4) 0.001(4) 0.005(3) 0.039(4)
O11W 0.076(5) 0.067(5) 0.070(5) 0.020(4) 0.032(4) 0.011(4)
O12W 0.059(4) 0.064(5) 0.061(5) -0.012(4) -0.017(4) 0.015(4)
O13W 0.086(5) 0.091(6) 0.067(5) -0.036(4) -0.025(4) 0.050(5)
O14W 0.175(11) 0.228(14) 0.129(9) -0.062(9) -0.044(8) 0.170(11)
O15W 0.228(16) 0.46(3) 0.139(12) 0.067(15) 0.044(11) 0.28(2)
O16W 0.19(2) 0.099(14) 0.068(12) -0.022(10) -0.014(12) 0.092(15)
O17W 0.072(6) 0.171(11) 0.135(10) -0.001(8) 0.004(6) 0.035(7)
O18W 0.155(10) 0.299(17) 0.058(6) -0.038(8) -0.017(6) 0.172(11)
O19W 0.297(16) 0.072(6) 0.080(7) -0.003(5) -0.088(9) 0.056(8)
O20W 0.076(7) 0.235(14) 0.123(9) 0.094(9) 0.017(6) 0.045(8)
O21W 0.147(11) 0.084(8) 0.34(2) 0.088(11) -0.119(13) -0.027(8)
O22W 0.36(2) 0.087(8) 0.160(12) 0.000(8) 0.011(13) 0.115(12)
O23W 0.194(14) 0.33(2) 0.35(2) -0.29(2) -0.143(15) 0.176(15)
O24W 0.131(10) 0.33(2) 0.095(9) 0.086(11) 0.045(8) 0.093(12)
O25W 0.271(15) 0.199(13) 0.210(14) 0.001(11) 0.038(12) 0.119(12)
O26W 0.018(7) 0.108(14) 0.25(2) 0.153(16) -0.033(10) -0.015(8)
O27W 0.304(16) 0.169(12) 0.222(14) 0.027(11) 0.005(13) 0.121(12)
O28W 0.140(16) 0.071(11) 0.061(11) -0.007(9) 0.047(11) -0.002(11)
O29W 0.072(11) 0.095(13) 0.114(15) 0.044(11) 0.055(11) 0.009(11)
O30W 0.127(12) 0.106(11) 0.050(9) -0.004(8) -0.016(8) 0.077(10)
O31W 0.129(10) 0.076(8) 0.083(9) 0.037(7) 0.037(7) 0.041(7)
O32W 0.18(3) 0.20(3) 0.12(2) 0.02(2) 0.039(19) -0.04(2)
O33W 0.36(5) 0.13(2) 0.12(2) 0.034(17) -0.05(3) 0.06(3)
O34W 0.114(17) 0.39(4) 0.124(19) 0.01(2) 0.015(14) 0.19(3)
O35W 0.067(12) 0.098(13) 0.094(13) -0.009(9) 0.018(9) 0.026(9)
O36W 0.110(18) 0.089(17) 0.088(18) -0.026(14) 0.016(14) 0.059(14)

loop_
_atom_type_symbol
_atom_type_description
_atom_type_scat_dispersion_real
_atom_type_scat_dispersion_imag
_atom_type_scat_source
C C 0.0033 0.0016 'International Tables Vol C Tables 4.2.6.8 and 6.1.1.4'
H H 0.0000 0.0000 'International Tables Vol C Tables 4.2.6.8 and 6.1.1.4'
N N 0.0061 0.0033 'International Tables Vol C Tables 4.2.6.8 and 6.1.1.4'
O O 0.0106 0.0060 'International Tables Vol C Tables 4.2.6.8 and 6.1.1.4'
P P 0.1023 0.0942 'International Tables Vol C Tables 4.2.6.8 and 6.1.1.4'
Mo Mo -1.6832 0.6857 'International Tables Vol C Tables 4.2.6.8 and 6.1.1.4'
Na Na 0.0362 0.0249 'International Tables Vol C Tables 4.2.6.8 and 6.1.1.4'

loop_
_geom_angle_atom_site_label_1
_geom_angle_atom_site_label_2
_geom_angle_atom_site_label_3
_geom_angle
_geom_angle_site_symmetry_1
_geom_angle_site_symmetry_3
O1 Mo1 O6 100.5(2) . .
O1 Mo1 O5 100.2(2) . .
O6 Mo1 O5 91.03(19) . .
O1 Mo1 O2 93.3(2) . .
O6 Mo1 O2 97.3(2) . .
O5 Mo1 O2 162.6(2) . .
O1 Mo1 O4 89.9(2) . .
O6 Mo1 O4 169.1(2) . .
O5 Mo1 O4 84.03(19) . .
O2 Mo1 O4 85.01(19) . .
O1 Mo1 O3 170.0(2) . .
O6 Mo1 O3 87.59(19) . .
O5 Mo1 O3 85.4(2) . .
O2 Mo1 O3 79.74(19) . .
O4 Mo1 O3 82.35(18) . .
O8 Mo2 O7 105.3(3) . .
O8 Mo2 O2 101.7(3) . .
O7 Mo2 O2 100.4(2) . .
O8 Mo2 O9 96.6(3) . .
O7 Mo2 O9 95.2(3) . .
O2 Mo2 O9 151.8(2) . .
O8 Mo2 O11 90.5(3) . .
O7 Mo2 O11 160.4(3) . .
O2 Mo2 O11 87.24(19) . .
O9 Mo2 O11 71.2(2) . .
O8 Mo2 O10 159.7(3) . .
O7 Mo2 O10 92.9(3) . .
O2 Mo2 O10 83.4(2) . .
O9 Mo2 O10 72.37(19) . .
O11 Mo2 O10 69.93(17) . .
O8 Mo2 Mo3 113.7(2) . .
O7 Mo2 Mo3 114.7(2) . .
O2 Mo2 Mo3 119.00(15) . .
O9 Mo2 Mo3 32.86(15) . .
O11 Mo2 Mo3 46.80(13) . .
O10 Mo2 Mo3 48.53(12) . .
O12 Mo3 O13 103.5(3) . .
O12 Mo3 O9 102.9(3) . .
O13 Mo3 O9 100.1(3) . .
O12 Mo3 O14 101.0(3) . .
O13 Mo3 O14 99.9(2) . .
O9 Mo3 O14 144.1(2) . .
O12 Mo3 O11 94.9(3) . .
O13 Mo3 O11 161.5(3) . .
O9 Mo3 O11 73.3(2) . .
O14 Mo3 O11 78.31(19) . .
O12 Mo3 O10 163.6(3) . .
O13 Mo3 O10 93.0(3) . .
O9 Mo3 O10 72.90(19) . .
O14 Mo3 O10 76.57(19) . .
O11 Mo3 O10 68.63(17) . .
O12 Mo3 Mo2 121.6(2) . .
O13 Mo3 Mo2 118.9(2) . .
O9 Mo3 Mo2 35.62(16) . .
O14 Mo3 Mo2 108.52(15) . .
O11 Mo3 Mo2 46.66(12) . .
O10 Mo3 Mo2 46.65(12) . .
O17 Mo4 O5 100.0(2) . .
O17 Mo4 O21 101.2(2) . .
O5 Mo4 O21 88.5(2) . .
O17 Mo4 O18 94.9(2) . .
O5 Mo4 O18 94.44(19) . .
O21 Mo4 O18 162.9(2) . .
O17 Mo4 O20 90.2(2) . .
O5 Mo4 O20 169.7(2) . .
O21 Mo4 O20 87.71(19) . .
O18 Mo4 O20 86.50(19) . .
O17 Mo4 O19 169.9(2) . .
O5 Mo4 O19 87.77(19) . .
O21 Mo4 O19 85.43(19) . .
O18 Mo4 O19 77.90(19) . .
O20 Mo4 O19 82.39(18) . .
O22 Mo5 O23 105.2(3) . .
O22 Mo5 O18 101.2(2) . .
O23 Mo5 O18 102.2(2) . .
O22 Mo5 O24 95.6(2) . .
O23 Mo5 O24 94.7(2) . .
O18 Mo5 O24 152.0(2) . .
O22 Mo5 O26 92.2(2) . .
O23 Mo5 O26 158.8(2) . .
O18 Mo5 O26 85.81(19) . .
O24 Mo5 O26 71.17(19) . .
O22 Mo5 O25 160.8(2) . .
O23 Mo5 O25 90.7(2) . .
O18 Mo5 O25 85.5(2) . .
O24 Mo5 O25 72.00(19) . .
O26 Mo5 O25 70.24(16) . .
O22 Mo5 Mo6 114.0(2) . .
O23 Mo5 Mo6 113.49(19) . .
O18 Mo5 Mo6 118.99(16) . .
O24 Mo5 Mo6 32.96(15) . .
O26 Mo5 Mo6 46.74(12) . .
O25 Mo5 Mo6 48.25(11) . .
O28 Mo6 O27 104.7(3) . .
O28 Mo6 O24 100.8(3) . .
O27 Mo6 O24 103.1(3) . .
O28 Mo6 O29 98.7(2) . .
O27 Mo6 O29 100.1(2) . .
O24 Mo6 O29 144.6(2) . .
O28 Mo6 O26 164.1(2) . .
O27 Mo6 O26 91.1(2) . .
O24 Mo6 O26 73.2(2) . .
O29 Mo6 O26 80.03(18) . .
O28 Mo6 O25 96.1(2) . .
O27 Mo6 O25 159.3(2) . .
O24 Mo6 O25 72.70(19) . .
O29 Mo6 O25 76.14(18) . .
O26 Mo6 O25 68.17(16) . .
O28 Mo6 Mo5 121.4(2) . .
O27 Mo6 Mo5 119.6(2) . .
O24 Mo6 Mo5 36.42(15) . .
O29 Mo6 Mo5 108.37(13) . .
O26 Mo6 Mo5 45.90(12) . .
O25 Mo6 Mo5 45.94(12) . .
O28 Mo6 Na2 129.9(2) . .
O27 Mo6 Na2 35.48(19) . .
O24 Mo6 Na2 114.59(18) . .
O29 Mo6 Na2 72.42(16) . .
O26 Mo6 Na2 65.12(13) . .
O25 Mo6 Na2 126.95(12) . .
Mo5 Mo6 Na2 107.82(7) . .
O32 Mo7 O21 101.3(2) . .
O32 Mo7 O36 98.6(2) . .
O21 Mo7 O36 91.6(2) . .
O32 Mo7 O33 95.3(2) . .
O21 Mo7 O33 93.6(2) . .
O36 Mo7 O33 163.97(19) . .
O32 Mo7 O35 89.7(2) . .
O21 Mo7 O35 169.0(2) . .
O36 Mo7 O35 87.75(19) . .
O33 Mo7 O35 84.26(19) . .
O32 Mo7 O34 172.2(2) . .
O21 Mo7 O34 85.9(2) . .
O36 Mo7 O34 84.08(19) . .
O33 Mo7 O34 81.17(19) . .
O35 Mo7 O34 83.07(18) . .
O38 Mo8 O37 104.2(3) . .
O38 Mo8 O33 102.8(3) . .
O37 Mo8 O33 100.9(3) . .
O38 Mo8 O39 97.6(3) . .
O37 Mo8 O39 93.8(3) . .
O33 Mo8 O39 151.0(2) . .
O38 Mo8 O41 91.6(3) . .
O37 Mo8 O41 160.6(3) . .
O33 Mo8 O41 86.1(2) . .
O39 Mo8 O41 72.7(2) . .
O38 Mo8 O40 159.8(3) . .
O37 Mo8 O40 93.0(3) . .
O33 Mo8 O40 83.96(19) . .
O39 Mo8 O40 70.3(2) . .
O41 Mo8 O40 69.60(19) . .
O38 Mo8 Mo9 115.3(2) . .
O37 Mo8 Mo9 113.4(2) . .
O33 Mo8 Mo9 118.27(15) . .
O39 Mo8 Mo9 32.89(15) . .
O41 Mo8 Mo9 48.24(14) . .
O40 Mo8 Mo9 46.43(13) . .
O42 Mo9 O43 103.6(3) . .
O42 Mo9 O39 102.8(3) . .
O43 Mo9 O39 102.9(3) . .
O42 Mo9 O44 99.6(3) . .
O43 Mo9 O44 96.8(3) . .
O39 Mo9 O44 145.6(2) . .
O42 Mo9 O40 94.0(3) . .
O43 Mo9 O40 162.3(3) . .
O39 Mo9 O40 73.7(2) . .
O44 Mo9 O40 78.93(18) . .
O42 Mo9 O41 162.4(3) . .
O43 Mo9 O41 94.0(3) . .
O39 Mo9 O41 72.6(2) . .
O44 Mo9 O41 78.22(18) . .
O40 Mo9 O41 68.38(18) . .
O42 Mo9 Mo8 122.0(2) . .
O43 Mo9 Mo8 120.5(2) . .
O39 Mo9 Mo8 35.97(15) . .
O44 Mo9 Mo8 109.60(13) . .
O40 Mo9 Mo8 47.47(12) . .
O41 Mo9 Mo8 45.29(12) . .
O47 Mo10 O36 101.5(2) . .
O47 Mo10 O6 98.6(2) . .
O36 Mo10 O6 90.3(2) . .
O47 Mo10 O48 95.8(2) . .
O36 Mo10 O48 95.3(2) . .
O6 Mo10 O48 163.20(19) . .
O47 Mo10 O49 87.5(2) . .
O36 Mo10 O49 170.89(19) . .
O6 Mo10 O49 86.89(18) . .
O48 Mo10 O49 85.12(19) . .
O47 Mo10 O50 170.0(2) . .
O36 Mo10 O50 88.2(2) . .
O6 Mo10 O50 83.74(19) . .
O48 Mo10 O50 80.62(19) . .
O49 Mo10 O50 82.84(18) . .
O52 Mo11 O51 104.7(3) . .
O52 Mo11 O48 102.1(2) . .
O51 Mo11 O48 102.1(2) . .
O52 Mo11 O53 96.4(2) . .
O51 Mo11 O53 92.6(2) . .
O48 Mo11 O53 152.5(2) . .
O52 Mo11 O54 91.0(2) . .
O51 Mo11 O54 159.2(2) . .
O48 Mo11 O54 87.49(19) . .
O53 Mo11 O54 71.89(19) . .
O52 Mo11 O55 159.2(2) . .
O51 Mo11 O55 92.7(2) . .
O48 Mo11 O55 84.92(18) . .
O53 Mo11 O55 71.14(18) . .
O54 Mo11 O55 69.58(16) . .
O52 Mo11 Mo12 114.84(18) . .
O51 Mo11 Mo12 112.0(2) . .
O48 Mo11 Mo12 119.39(14) . .
O53 Mo11 Mo12 33.20(14) . .
O54 Mo11 Mo12 47.91(12) . .
O55 Mo11 Mo12 46.39(11) . .
O57 Mo12 O56 104.8(3) . .
O57 Mo12 O53 101.4(2) . .
O56 Mo12 O53 102.6(2) . .
O57 Mo12 O58 98.4(2) . .
O56 Mo12 O58 99.5(2) . .
O53 Mo12 O58 145.3(2) . .
O57 Mo12 O55 161.7(2) . .
O56 Mo12 O55 93.5(2) . .
O53 Mo12 O55 74.05(18) . .
O58 Mo12 O55 78.19(18) . .
O57 Mo12 O54 93.5(2) . .
O56 Mo12 O54 161.6(2) . .
O53 Mo12 O54 72.2(2) . .
O58 Mo12 O54 78.47(18) . .
O55 Mo12 O54 68.19(16) . .
O57 Mo12 Mo11 120.11(19) . .
O56 Mo12 Mo11 120.84(19) . .
O53 Mo12 Mo11 36.35(15) . .
O58 Mo12 Mo11 108.96(14) . .
O55 Mo12 Mo11 46.79(11) . .
O54 Mo12 Mo11 45.36(12) . .
O15 P1 O3 112.4(3) . .
O15 P1 O10 110.9(3) . .
O3 P1 O10 113.7(3) . .
O15 P1 C1 111.6(3) . .
O3 P1 C1 108.1(3) . .
O10 P1 C1 99.4(3) . .
O16 P2 O4 112.1(3) . .
O16 P2 O11 112.3(3) . .
O4 P2 O11 111.1(3) . .
O16 P2 C1 110.3(3) . .
O4 P2 C1 110.4(3) . .
O11 P2 C1 100.0(3) . .
O30 P3 O19 113.7(3) . .
O30 P3 O25 109.2(3) . .
O19 P3 O25 114.1(3) . .
O30 P3 C8 110.6(3) . .
O19 P3 C8 108.6(3) . .
O25 P3 C8 99.8(3) . .
O31 P4 O20 113.9(3) . .
O31 P4 O26 111.6(3) . .
O20 P4 O26 112.3(3) . .
O31 P4 C8 111.2(3) . .
O20 P4 C8 106.8(3) . .
O26 P4 C8 99.9(3) . .
O31 P4 Na2 37.6(2) . .
O20 P4 Na2 147.1(2) . .
O26 P4 Na2 78.40(19) . .
C8 P4 Na2 101.4(2) . .
O45 P5 O34 114.8(3) . .
O45 P5 O40 111.0(3) . .
O34 P5 O40 112.0(3) . .
O45 P5 C15 110.9(3) . .
O34 P5 C15 108.0(3) . .
O40 P5 C15 98.9(3) . .
O46 P6 O35 113.3(3) . .
O46 P6 O41 111.5(3) . .
O35 P6 O41 112.6(3) . .
O46 P6 C15 109.3(3) . .
O35 P6 C15 108.5(3) . .
O41 P6 C15 100.9(3) . .
O59 P7 O49 112.5(3) . .
O59 P7 O54 112.4(3) . .
O49 P7 O54 112.3(3) . .
O59 P7 C22 110.3(3) . .
O49 P7 C22 107.8(3) . .
O54 P7 C22 100.8(3) . .
O60 P8 O50 115.0(3) . .
O60 P8 O55 110.1(3) . .
O50 P8 O55 112.4(3) . .
O60 P8 C22 110.9(3) . .
O50 P8 C22 108.1(3) . .
O55 P8 C22 99.3(3) . .
O31 Na1 O4W 99.2(6) . .
O31 Na1 O3W 157.6(4) . .
O4W Na1 O3W 100.3(7) . .
O31 Na1 O5W 88.4(3) . .
O4W Na1 O5W 88.3(5) . .
O3W Na1 O5W 102.9(3) . .
O31 Na1 O1W 85.0(3) . .
O4W Na1 O1W 84.5(5) . .
O3W Na1 O1W 86.2(4) . .
O5W Na1 O1W 169.3(3) . .
O31 Na1 O2W 82.8(3) . .
O4W Na1 O2W 176.5(5) . .
O3W Na1 O2W 78.3(4) . .
O5W Na1 O2W 88.9(3) . .
O1W Na1 O2W 98.6(3) . .
O31 Na1 Na2 43.33(16) . .
O4W Na1 Na2 97.6(6) . .
O3W Na1 Na2 142.7(3) . .
O5W Na1 Na2 45.18(18) . .
O1W Na1 Na2 128.1(2) . .
O2W Na1 Na2 81.9(2) . .
O31 Na1 Na6 146.7(3) . 2_576
O4W Na1 Na6 62.8(6) . 2_576
O3W Na1 Na6 54.4(3) . 2_576
O5W Na1 Na6 64.7(2) . 2_576
O1W Na1 Na6 118.1(3) . 2_576
O2W Na1 Na6 114.1(2) . 2_576
Na2 Na1 Na6 108.18(18) . 2_576
O31 Na2 O7W 85.5(3) . .
O31 Na2 O6W 177.1(4) . .
O7W Na2 O6W 93.3(3) . .
O31 Na2 O56 101.6(2) . 1_445
O7W Na2 O56 170.9(3) . 1_445
O6W Na2 O56 79.3(3) . 1_445
O31 Na2 O5W 85.9(2) . .
O7W Na2 O5W 89.1(3) . .
O6W Na2 O5W 91.4(4) . .
O56 Na2 O5W 85.9(2) 1_445 .
O31 Na2 O27 98.5(2) . .
O7W Na2 O27 97.8(3) . .
O6W Na2 O27 84.3(3) . .
O56 Na2 O27 86.8(2) 1_445 .
O5W Na2 O27 172.1(3) . .
O31 Na2 P4 22.19(13) . .
O7W Na2 P4 91.2(2) . .
O6W Na2 P4 160.7(3) . .
O56 Na2 P4 97.52(17) 1_445 .
O5W Na2 P4 107.5(2) . .
O27 Na2 P4 76.47(15) . .
O31 Na2 Na1 40.18(15) . .
O7W Na2 Na1 84.0(3) . .
O6W Na2 Na1 137.1(3) . .
O56 Na2 Na1 97.8(2) 1_445 .
O5W Na2 Na1 45.84(19) . .
O27 Na2 Na1 138.58(19) . .
P4 Na2 Na1 62.11(10) . .
O31 Na2 Mo6 75.43(14) . .
O7W Na2 Mo6 91.2(3) . .
O6W Na2 Mo6 107.3(3) . .
O56 Na2 Mo6 96.00(16) 1_445 .
O5W Na2 Mo6 161.3(2) . .
O27 Na2 Mo6 23.54(13) . .
P4 Na2 Mo6 53.80(6) . .
Na1 Na2 Mo6 115.59(12) . .
O31 Na2 Na7 115.9(2) . 2_565
O7W Na2 Na7 136.3(3) . 2_565
O6W Na2 Na7 66.7(3) . 2_565
O56 Na2 Na7 45.14(18) 1_445 2_565
O5W Na2 Na7 127.8(2) . 2_565
O27 Na2 Na7 44.33(18) . 2_565
P4 Na2 Na7 97.42(16) . 2_565
Na1 Na2 Na7 137.4(2) . 2_565
Mo6 Na2 Na7 61.60(13) . 2_565
O10W Na3 O1 166.4(3) 2_675 .
O10W Na3 O9W 85.0(3) 2_675 .
O1 Na3 O9W 104.7(3) . .
O10W Na3 O8W 90.3(3) 2_675 .
O1 Na3 O8W 99.7(2) . .
O9W Na3 O8W 85.7(3) . .
O10W Na3 O11W 87.7(3) 2_675 .
O1 Na3 O11W 80.6(3) . .
O9W Na3 O11W 165.2(3) . .
O8W Na3 O11W 107.2(3) . .
O10W Na3 O10W 93.6(3) 2_675 .
O1 Na3 O10W 77.2(2) . .
O9W Na3 O10W 89.7(3) . .
O8W Na3 O10W 173.7(3) . .
O11W Na3 O10W 77.9(3) . .
O10W Na3 Na4 65.5(3) 2_675 .
O1 Na3 Na4 128.1(2) . .
O9W Na3 Na4 46.1(2) . .
O8W Na3 Na4 47.81(19) . .
O11W Na3 Na4 140.0(2) . .
O10W Na3 Na4 130.1(2) . .
O10W Na3 Na3 51.9(2) 2_675 2_675
O1 Na3 Na3 118.3(2) . 2_675
O9W Na3 Na3 86.4(3) . 2_675
O8W Na3 Na3 142.0(3) . 2_675
O11W Na3 Na3 78.9(2) . 2_675
O10W Na3 Na3 41.73(16) . 2_675
Na4 Na3 Na3 103.36(19) . 2_675
O16W Na4 O23 94.2(6) . 2_675
O16W Na4 O16 105.3(6) . 2_675
O23 Na4 O16 93.3(2) 2_675 2_675
O16W Na4 O9W 104.6(6) . .
O23 Na4 O9W 159.2(3) 2_675 .
O16 Na4 O9W 90.4(3) 2_675 .
O16W Na4 O8W 93.5(5) . .
O23 Na4 O8W 87.1(3) 2_675 .
O16 Na4 O8W 161.1(3) 2_675 .
O9W Na4 O8W 83.0(3) . .
O16W Na4 Na3 122.2(5) . .
O23 Na4 Na3 116.6(2) 2_675 .
O16 Na4 Na3 119.2(2) 2_675 .
O9W Na4 Na3 45.1(2) . .
O8W Na4 Na3 45.6(2) . .
O16W Na4 Na11 82.5(6) . .
O23 Na4 Na11 132.2(3) 2_675 .
O16 Na4 Na11 43.6(2) 2_675 .
O9W Na4 Na11 60.7(3) . .
O8W Na4 Na11 140.6(3) . .
Na3 Na4 Na11 104.8(2) . .
O14W Na5 O12W 91.9(4) . .
O14W Na5 O13W 99.5(3) . .
O12W Na5 O13W 115.7(3) . .
O14W Na5 O57 176.4(4) . .
O12W Na5 O57 85.3(3) . .
O13W Na5 O57 83.8(3) . .
O14W Na5 O12W 101.8(4) . 2_786
O12W Na5 O12W 90.5(3) . 2_786
O13W Na5 O12W 145.5(4) . 2_786
O57 Na5 O12W 75.9(2) . 2_786
O14W Na5 O15W 69.3(5) . .
O12W Na5 O15W 156.5(4) . .
O13W Na5 O15W 82.5(3) . .
O57 Na5 O15W 112.7(4) . .
O12W Na5 O15W 80.1(3) 2_786 .
O14W Na5 Na5 99.9(3) . 2_786
O12W Na5 Na5 46.7(2) . 2_786
O13W Na5 Na5 154.1(3) . 2_786
O57 Na5 Na5 76.5(2) . 2_786
O12W Na5 Na5 43.8(2) 2_786 2_786
O15W Na5 Na5 120.6(3) . 2_786
O45 Na6 O13W 127.6(3) . 2_686
O45 Na6 O13 94.4(3) . 2_676
O13W Na6 O13 129.8(3) 2_686 2_676
O45 Na6 Na1 132.9(3) . 2_576
O13W Na6 Na1 91.0(2) 2_686 2_576
O13 Na6 Na1 73.4(2) 2_676 2_576
O28 Na7 O60 95.4(3) . 2_675
O28 Na7 O27 97.2(3) . 2_565
O60 Na7 O27 113.5(3) 2_675 2_565
O28 Na7 O21W 99.8(5) . 2_565
O60 Na7 O21W 131.2(4) 2_675 2_565
O27 Na7 O21W 110.2(4) 2_565 2_565
O28 Na7 O56 166.0(4) . 2_675
O60 Na7 O56 84.4(3) 2_675 2_675
O27 Na7 O56 70.3(2) 2_565 2_675
O21W Na7 O56 90.7(5) 2_565 2_675
O28 Na7 Na2 130.5(3) . 2_565
O60 Na7 Na2 92.4(2) 2_675 2_565
O27 Na7 Na2 36.46(15) 2_565 2_565
O21W Na7 Na2 111.0(4) 2_565 2_565
O56 Na7 Na2 35.79(15) 2_675 2_565
O30W Na8 O25W 70.4(7) . .
O30W Na8 O27W 72.0(7) . 2_676
O25W Na8 O27W 84.4(7) . 2_676
O30W Na8 O34 156.4(6) . .
O25W Na8 O34 113.6(5) . .
O27W Na8 O34 130.6(5) 2_676 .
O30W Na8 O19W 109.9(6) . .
O25W Na8 O19W 73.0(5) . .
O27W Na8 O19W 46.6(4) 2_676 .
O34 Na8 O19W 93.2(3) . .
O30W Na8 O17 54.9(4) . .
O25W Na8 O17 109.4(5) . .
O27W Na8 O17 112.8(5) 2_676 .
O34 Na8 O17 103.8(3) . .
O19W Na8 O17 159.5(4) . .
O30W Na8 O18W 43.8(6) . .
O25W Na8 O18W 45.4(5) . .
O27W Na8 O18W 104.4(6) 2_676 .
O34 Na8 O18W 121.2(4) . .
O19W Na8 O18W 116.4(4) . .
O17 Na8 O18W 64.2(3) . .
O30W Na8 Na9 47.4(5) . 2_676
O25W Na8 Na9 47.0(5) . 2_676
O27W Na8 Na9 42.8(5) 2_676 2_676
O34 Na8 Na9 152.1(4) . 2_676
O19W Na8 Na9 63.8(3) . 2_676
O17 Na8 Na9 102.3(3) . 2_676
O18W Na8 Na9 63.2(3) . 2_676
O27W Na9 O30W 69.9(6) . 2_676
O27W Na9 O25W 87.9(7) . 2_676
O30W Na9 O25W 63.7(6) 2_676 2_676
O27W Na9 O49 125.5(6) . .
O30W Na9 O49 96.5(5) 2_676 .
O25W Na9 O49 134.2(5) 2_676 .
O27W Na9 Na10 107.6(5) . 2_676
O30W Na9 Na10 44.2(4) 2_676 2_676
O25W Na9 Na10 86.9(5) 2_676 2_676
O49 Na9 Na10 55.8(2) . 2_676
O27W Na9 Na8 48.1(5) . 2_676
O30W Na9 Na8 38.7(4) 2_676 2_676
O25W Na9 Na8 45.5(5) 2_676 2_676
O49 Na9 Na8 134.9(3) . 2_676
Na10 Na9 Na8 82.1(3) 2_676 2_676
O30W Na10 O18W 48.6(6) . .
O30W Na10 O15 118.9(6) . .
O18W Na10 O15 80.7(3) . .
O30W Na10 O31W 38.9(6) . .
O18W Na10 O31W 87.4(5) . .
O15 Na10 O31W 137.5(5) . .
O30W Na10 O49 105.0(5) . 2_676
O18W Na10 O49 121.2(4) . 2_676
O15 Na10 O49 132.5(4) . 2_676
O31W Na10 O49 88.3(4) . 2_676
O30W Na10 Na9 51.6(4) . 2_676
O18W Na10 Na9 69.4(3) . 2_676
O15 Na10 Na9 144.6(5) . 2_676
O31W Na10 Na9 61.3(5) . 2_676
O49 Na10 Na9 57.5(2) 2_676 2_676
N2 Na11 O16 124.5(4) . 2_675
N2 Na11 Na4 126.9(4) . .
O16 Na11 Na4 36.18(19) 2_675 .
Mo1 O1 Na3 150.7(3) . .
Mo2 O2 Mo1 154.4(3) . .
P1 O3 Mo1 134.0(3) . .
P2 O4 Mo1 134.8(3) . .
Mo4 O5 Mo1 162.4(3) . .
Mo1 O6 Mo10 151.6(3) . .
Mo3 O9 Mo2 111.5(2) . .
P1 O10 Mo2 129.0(3) . .
P1 O10 Mo3 113.3(3) . .
Mo2 O10 Mo3 84.82(16) . .
P2 O11 Mo2 129.8(3) . .
P2 O11 Mo3 112.9(3) . .
Mo2 O11 Mo3 86.54(17) . .
Mo3 O13 Na6 159.0(3) . 2_676
C1 O14 Mo3 119.1(4) . .
P1 O15 Na10 129.0(4) . .
P2 O16 Na4 128.5(3) . 2_675
P2 O16 Na11 113.8(4) . 2_675
Na4 O16 Na11 100.2(3) 2_675 2_675
Mo4 O17 Na8 112.3(3) . .
Mo5 O18 Mo4 155.2(3) . .
P3 O19 Mo4 132.4(3) . .
P4 O20 Mo4 134.6(3) . .
Mo7 O21 Mo4 156.3(3) . .
Mo5 O23 Na4 146.2(3) . 2_675
Mo6 O24 Mo5 110.6(2) . .
P3 O25 Mo5 127.1(3) . .
P3 O25 Mo6 113.3(2) . .
Mo5 O25 Mo6 85.81(16) . .
P4 O26 Mo5 132.0(3) . .
P4 O26 Mo6 111.8(3) . .
Mo5 O26 Mo6 87.36(16) . .
Mo6 O27 Na2 121.0(3) . .
Mo6 O27 Na7 117.7(3) . 2_565
Na2 O27 Na7 99.2(3) . 2_565
Mo6 O28 Na7 156.8(4) . .
C8 O29 Mo6 117.9(4) . .
P4 O31 Na1 142.0(3) . .
P4 O31 Na2 120.2(3) . .
Na1 O31 Na2 96.5(2) . .
Mo8 O33 Mo7 155.4(3) . .
P5 O34 Mo7 134.1(3) . .
P5 O34 Na8 109.9(3) . .
Mo7 O34 Na8 112.4(2) . .
P6 O35 Mo7 133.7(3) . .
Mo10 O36 Mo7 160.3(3) . .
Mo9 O39 Mo8 111.1(2) . .
P5 O40 Mo9 113.7(3) . .
P5 O40 Mo8 130.0(3) . .
Mo9 O40 Mo8 86.10(18) . .
P6 O41 Mo8 130.9(3) . .
P6 O41 Mo9 111.3(3) . .
Mo8 O41 Mo9 86.48(18) . .
C15 O44 Mo9 116.6(4) . .
P5 O45 Na6 128.4(4) . .
Mo11 O48 Mo10 153.5(3) . .
P7 O49 Mo10 134.6(3) . .
P7 O49 Na10 105.4(3) . 2_676
Mo10 O49 Na10 107.9(3) . 2_676
P7 O49 Na9 110.2(3) . .
Mo10 O49 Na9 110.9(3) . .
Na10 O49 Na9 66.7(3) 2_676 .
P8 O50 Mo10 134.3(3) . .
Mo12 O53 Mo11 110.5(2) . .
P7 O54 Mo11 130.7(3) . .
P7 O54 Mo12 112.0(2) . .
Mo11 O54 Mo12 86.74(17) . .
P8 O55 Mo12 113.5(2) . .
P8 O55 Mo11 128.6(3) . .
Mo12 O55 Mo11 86.82(15) . .
Mo12 O56 Na2 139.1(3) . 1_665
Mo12 O56 Na7 110.5(3) . 2_675
Na2 O56 Na7 99.1(3) 1_665 2_675
Mo12 O57 Na5 142.2(3) . .
C22 O58 Mo12 117.3(4) . .
P8 O60 Na7 118.9(3) . 2_675
C4 N1 C5 121.4(9) . .
C4 N1 H1A 119.3 . .
C5 N1 H1A 119.3 . .
C12 N2 C11 121.5(9) . .
C12 N2 Na11 113.6(8) . .
C11 N2 Na11 124.9(7) . .
C12 N2 H2C 119.3 . .
C11 N2 H2C 119.3 . .
Na11 N2 H2C 5.9 . .
C18 N3 C19 123.3(7) . .
C18 N3 H3A 118.3 . .
C19 N3 H3A 118.3 . .
C26 N4 C25 121.1(7) . .
C26 N4 H4B 119.4 . .
C25 N4 H4B 119.4 . .
O14 C1 C2 112.0(6) . .
O14 C1 P1 105.1(5) . .
C2 C1 P1 115.5(5) . .
O14 C1 P2 103.7(4) . .
C2 C1 P2 110.0(5) . .
P1 C1 P2 109.7(4) . .
C3 C2 C1 116.1(7) . .
C3 C2 H2A 108.3 . .
C1 C2 H2A 108.3 . .
C3 C2 H2B 108.3 . .
C1 C2 H2B 108.3 . .
H2A C2 H2B 107.4 . .
C7 C3 C4 116.4(8) . .
C7 C3 C2 123.6(7) . .
C4 C3 C2 120.0(8) . .
N1 C4 C3 122.2(10) . .
N1 C4 H4A 118.9 . .
C3 C4 H4A 118.9 . .
C6 C5 N1 118.7(12) . .
C6 C5 H5A 120.7 . .
N1 C5 H5A 120.7 . .
C5 C6 C7 121.0(12) . .
C5 C6 H6A 119.5 . .
C7 C6 H6A 119.5 . .
C3 C7 C6 120.3(9) . .
C3 C7 H7A 119.9 . .
C6 C7 H7A 119.9 . .
O29 C8 C9 111.1(6) . .
O29 C8 P3 103.2(4) . .
C9 C8 P3 116.1(5) . .
O29 C8 P4 104.4(4) . .
C9 C8 P4 110.6(5) . .
P3 C8 P4 110.7(4) . .
C10 C9 C8 115.4(6) . .
C10 C9 H9A 108.4 . .
C8 C9 H9A 108.4 . .
C10 C9 H9B 108.4 . .
C8 C9 H9B 108.4 . .
H9A C9 H9B 107.5 . .
C11 C10 C14 116.8(8) . .
C11 C10 C9 121.2(7) . .
C14 C10 C9 122.0(8) . .
N2 C11 C10 121.9(9) . .
N2 C11 H11A 119.0 . .
C10 C11 H11A 119.0 . .
N2 C12 C13 121.4(10) . .
N2 C12 H12A 119.3 . .
C13 C12 H12A 119.3 . .
C12 C13 C14 117.7(9) . .
C12 C13 H13A 121.1 . .
C14 C13 H13A 121.1 . .
C10 C14 C13 120.5(9) . .
C10 C14 H14A 119.8 . .
C13 C14 H14A 119.8 . .
O44 C15 C16 112.8(6) . .
O44 C15 P6 104.0(5) . .
C16 C15 P6 108.5(5) . .
O44 C15 P5 105.4(5) . .
C16 C15 P5 115.5(5) . .
P6 C15 P5 110.1(4) . .
C17 C16 C15 116.5(6) . .
C17 C16 H16A 108.2 . .
C15 C16 H16A 108.2 . .
C17 C16 H16B 108.2 . .
C15 C16 H16B 108.2 . .
H16A C16 H16B 107.3 . .
C18 C17 C21 119.0(7) . .
C18 C17 C16 119.0(7) . .
C21 C17 C16 122.0(7) . .
N3 C18 C17 120.0(7) . .
N3 C18 H18A 120.0 . .
C17 C18 H18A 120.0 . .
N3 C19 C20 117.9(8) . .
N3 C19 H19A 121.0 . .
C20 C19 H19A 121.0 . .
C19 C20 C21 120.5(7) . .
C19 C20 H20A 119.8 . .
C21 C20 H20A 119.8 . .
C17 C21 C20 119.3(7) . .
C17 C21 H21A 120.4 . .
C20 C21 H21A 120.4 . .
O58 C22 C23 112.5(5) . .
O58 C22 P7 104.8(4) . .
C23 C22 P7 109.3(5) . .
O58 C22 P8 103.3(4) . .
C23 C22 P8 115.8(5) . .
P7 C22 P8 110.5(3) . .
C24 C23 C22 117.4(6) . .
C24 C23 H23A 108.0 . .
C22 C23 H23A 108.0 . .
C24 C23 H23B 108.0 . .
C22 C23 H23B 108.0 . .
H23A C23 H23B 107.2 . .
C25 C24 C28 116.2(7) . .
C25 C24 C23 121.9(7) . .
C28 C24 C23 121.9(6) . .
N4 C25 C24 121.9(7) . .
N4 C25 H25A 119.1 . .
C24 C25 H25A 119.1 . .
N4 C26 C27 120.8(7) . .
N4 C26 H26A 119.6 . .
C27 C26 H26A 119.6 . .
C26 C27 C28 118.0(7) . .
C26 C27 H27A 121.0 . .
C28 C27 H27A 121.0 . .
C27 C28 C24 122.1(7) . .
C27 C28 H28A 119.0 . .
C24 C28 H28A 119.0 . .
Na2 O5W Na1 89.0(2) . .
Na3 O8W Na4 86.6(3) . .
Na3 O9W Na4 88.8(3) . .
Na3 O10W Na3 86.4(3) 2_675 .
Na5 O12W Na5 89.5(3) . 2_786
Na5 O13W Na6 147.8(4) . 2_686
Na10 O18W Na8 101.6(5) . .
Na8 O25W Na9 87.5(7) . 2_676
Na9 O27W Na8 89.1(7) . 2_676
O31W O30W Na8 107.5(10) . .
O31W O30W Na10 86.9(10) . .
Na8 O30W Na10 165.6(10) . .
O31W O30W Na9 90.0(9) . 2_676
Na8 O30W Na9 93.9(6) . 2_676
Na10 O30W Na9 84.3(6) . 2_676
O30W O31W Na10 54.2(8) . .

loop_
_geom_bond_atom_site_label_1
_geom_bond_atom_site_label_2
_geom_bond_distance
_geom_bond_site_symmetry_2
Mo1 O1 1.682(5) .
Mo1 O6 1.846(5) .
Mo1 O5 1.886(4) .
Mo1 O2 1.989(5) .
Mo1 O4 2.141(5) .
Mo1 O3 2.194(5) .
Mo2 O8 1.706(6) .
Mo2 O7 1.707(6) .
Mo2 O2 1.840(5) .
Mo2 O9 2.007(5) .
Mo2 O11 2.336(5) .
Mo2 O10 2.340(5) .
Mo2 Mo3 3.2055(11) .
Mo3 O12 1.705(6) .
Mo3 O13 1.721(6) .
Mo3 O9 1.870(5) .
Mo3 O14 1.951(5) .
Mo3 O11 2.341(5) .
Mo3 O10 2.412(5) .
Mo4 O17 1.679(5) .
Mo4 O5 1.865(5) .
Mo4 O21 1.890(5) .
Mo4 O18 1.996(5) .
Mo4 O20 2.116(5) .
Mo4 O19 2.224(5) .
Mo5 O22 1.710(6) .
Mo5 O23 1.715(5) .
Mo5 O18 1.823(5) .
Mo5 O24 2.022(5) .
Mo5 O26 2.292(5) .
Mo5 O25 2.297(5) .
Mo5 Mo6 3.1880(10) .
Mo6 O28 1.716(5) .
Mo6 O27 1.733(5) .
Mo6 O24 1.853(5) .
Mo6 O29 1.963(5) .
Mo6 O26 2.324(5) .
Mo6 O25 2.385(5) .
Mo6 Na2 3.721(4) .
Mo7 O32 1.683(5) .
Mo7 O21 1.871(5) .
Mo7 O36 1.904(5) .
Mo7 O33 2.004(5) .
Mo7 O35 2.120(5) .
Mo7 O34 2.178(5) .
Mo8 O38 1.706(7) .
Mo8 O37 1.715(7) .
Mo8 O33 1.820(5) .
Mo8 O39 2.005(5) .
Mo8 O41 2.267(5) .
Mo8 O40 2.352(5) .
Mo8 Mo9 3.1845(10) .
Mo9 O42 1.714(7) .
Mo9 O43 1.735(6) .
Mo9 O39 1.854(5) .
Mo9 O44 1.989(5) .
Mo9 O40 2.313(5) .
Mo9 O41 2.380(5) .
Mo10 O47 1.696(5) .
Mo10 O36 1.864(5) .
Mo10 O6 1.926(5) .
Mo10 O48 1.986(5) .
Mo10 O49 2.127(5) .
Mo10 O50 2.178(5) .
Mo11 O52 1.701(5) .
Mo11 O51 1.718(6) .
Mo11 O48 1.846(5) .
Mo11 O53 2.029(5) .
Mo11 O54 2.286(5) .
Mo11 O55 2.341(5) .
Mo11 Mo12 3.2076(10) .
Mo12 O57 1.704(5) .
Mo12 O56 1.706(5) .
Mo12 O53 1.874(5) .
Mo12 O58 1.971(5) .
Mo12 O55 2.326(5) .
Mo12 O54 2.384(5) .
P1 O15 1.502(5) .
P1 O3 1.521(5) .
P1 O10 1.550(5) .
P1 C1 1.841(7) .
P2 O16 1.494(5) .
P2 O4 1.521(5) .
P2 O11 1.546(5) .
P2 C1 1.843(8) .
P3 O30 1.498(5) .
P3 O19 1.534(5) .
P3 O25 1.572(5) .
P3 C8 1.824(7) .
P4 O31 1.494(5) .
P4 O20 1.526(5) .
P4 O26 1.555(5) .
P4 C8 1.839(8) .
P4 Na2 3.419(4) .
P5 O45 1.491(5) .
P5 O34 1.529(5) .
P5 O40 1.557(5) .
P5 C15 1.840(8) .
P6 O46 1.495(6) .
P6 O35 1.527(5) .
P6 O41 1.560(5) .
P6 C15 1.838(7) .
P7 O59 1.508(5) .
P7 O49 1.531(5) .
P7 O54 1.542(5) .
P7 C22 1.832(7) .
P8 O60 1.508(5) .
P8 O50 1.531(5) .
P8 O55 1.569(5) .
P8 C22 1.837(7) .
Na1 O31 2.270(7) .
Na1 O4W 2.347(18) .
Na1 O3W 2.427(12) .
Na1 O5W 2.508(9) .
Na1 O1W 2.596(11) .
Na1 O2W 2.624(10) .
Na1 Na2 3.496(6) .
Na1 Na6 4.004(9) 2_576
Na2 O31 2.414(6) .
Na2 O7W 2.438(10) .
Na2 O6W 2.479(10) .
Na2 O56 2.478(7) 1_445
Na2 O5W 2.480(8) .
Na2 O27 2.519(7) .
Na2 Na7 4.185(9) 2_565
Na3 O10W 2.279(7) 2_675
Na3 O1 2.303(6) .
Na3 O9W 2.386(9) .
Na3 O8W 2.409(8) .
Na3 O11W 2.555(10) .
Na3 O10W 2.695(9) .
Na3 Na4 3.367(7) .
Na3 Na3 3.417(8) 2_675
Na4 O16W 2.300(17) .
Na4 O23 2.409(7) 2_675
Na4 O16 2.425(7) 2_675
Na4 O9W 2.425(9) .
Na4 O8W 2.499(8) .
Na4 Na11 4.043(11) .
Na5 O14W 2.266(12) .
Na5 O12W 2.364(9) .
Na5 O13W 2.379(9) .
Na5 O57 2.406(7) .
Na5 O12W 2.485(9) 2_786
Na5 O15W 2.91(2) .
Na5 Na5 3.415(9) 2_786
Na6 O45 2.791(9) .
Na6 O13W 2.939(12) 2_686
Na6 O13 2.970(10) 2_676
Na6 Na1 4.004(9) 2_576
Na7 O28 2.844(10) .
Na7 O60 2.857(10) 2_675
Na7 O27 2.962(10) 2_565
Na7 O21W 2.976(16) 2_565
Na7 O56 3.004(9) 2_675
Na7 Na2 4.185(9) 2_565
Na8 O30W 2.181(19) .
Na8 O25W 2.48(2) .
Na8 O27W 2.59(2) 2_676
Na8 O34 2.909(10) .
Na8 O19W 2.959(15) .
Na8 O17 2.998(10) .
Na8 O18W 3.006(13) .
Na8 Na9 3.477(12) 2_676
Na9 O27W 2.36(2) .
Na9 O30W 2.564(17) 2_676
Na9 O25W 2.55(2) 2_676
Na9 O49 2.992(9) .
Na9 Na10 3.256(12) 2_676
Na9 Na8 3.477(12) 2_676
Na10 O30W 2.280(19) .
Na10 O18W 2.697(19) .
Na10 O15 2.794(10) .
Na10 O31W 2.81(2) .
Na10 O49 2.932(10) 2_676
Na10 Na9 3.256(12) 2_676
Na11 N2 2.721(12) .
Na11 O16 2.834(10) 2_675
O13 Na6 2.970(10) 2_676
O14 C1 1.440(8) .
O16 Na4 2.425(7) 2_675
O16 Na11 2.834(10) 2_675
O23 Na4 2.409(7) 2_675
O27 Na7 2.962(10) 2_565
O29 C8 1.458(8) .
O44 C15 1.430(8) .
O49 Na10 2.932(10) 2_676
O56 Na2 2.478(7) 1_665
O56 Na7 3.004(9) 2_675
O58 C22 1.458(8) .
O60 Na7 2.857(10) 2_675
N1 C4 1.326(13) .
N1 C5 1.350(16) .
N1 H1A 0.8600 .
N2 C12 1.318(13) .
N2 C11 1.333(11) .
N2 H2C 0.8600 .
N3 C18 1.331(10) .
N3 C19 1.348(10) .
N3 H3A 0.8600 .
N4 C26 1.330(10) .
N4 C25 1.330(10) .
N4 H4B 0.8600 .
C1 C2 1.546(10) .
C2 C3 1.510(11) .
C2 H2A 0.9700 .
C2 H2B 0.9700 .
C3 C7 1.345(11) .
C3 C4 1.371(11) .
C4 H4A 0.9300 .
C5 C6 1.303(17) .
C5 H5A 0.9300 .
C6 C7 1.410(15) .
C6 H6A 0.9300 .
C7 H7A 0.9300 .
C8 C9 1.561(10) .
C9 C10 1.498(11) .
C9 H9A 0.9700 .
C9 H9B 0.9700 .
C10 C11 1.376(11) .
C10 C14 1.383(11) .
C11 H11A 0.9300 .
C12 C13 1.360(15) .
C12 H12A 0.9300 .
C13 C14 1.414(14) .
C13 H13A 0.9300 .
C14 H14A 0.9300 .
C15 C16 1.544(9) .
C16 C17 1.527(10) .
C16 H16A 0.9700 .
C16 H16B 0.9700 .
C17 C18 1.378(11) .
C17 C21 1.382(10) .
C18 H18A 0.9300 .
C19 C20 1.379(11) .
C19 H19A 0.9300 .
C20 C21 1.386(11) .
C20 H20A 0.9300 .
C21 H21A 0.9300 .
C22 C23 1.538(9) .
C23 C24 1.505(10) .
C23 H23A 0.9700 .
C23 H23B 0.9700 .
C24 C25 1.354(10) .
C24 C28 1.386(10) .
C25 H25A 0.9300 .
C26 C27 1.351(11) .
C26 H26A 0.9300 .
C27 C28 1.363(11) .
C27 H27A 0.9300 .
C28 H28A 0.9300 .
O10W Na3 2.279(7) 2_675
O12W Na5 2.485(9) 2_786
O13W Na6 2.939(12) 2_686
O21W Na7 2.976(16) 2_565
O25W Na9 2.55(2) 2_676
O27W Na8 2.59(2) 2_676
O30W O31W 1.77(3) .
O30W Na9 2.564(17) 2_676
O35W O36W 1.58(5) .
